data_1550898
loop_
_publ_author_name
'Peng, Yan'
'Singh, Mukesh Kumar'
'Mereacre, Valeriu'
'Anson, Christopher'
'Rajaraman, Gopalan'
'Powell, Annie K.'

_publ_section_title
;
 Mechanism of Magnetization Relaxation in {MIII2DyIII2} (M = Cr, Mn, Fe,
 Al) &#x201C;Butterfly&#x201D; Complexes: How Important Are the Transition
 Metal Ions Here?
;
_journal_name_full 'Chemical Science'
_journal_paper_doi 10.1039/C8SC05362F
_journal_year 2019
_chemical_formula_moiety 'C68 H72 Dy2 Mn2 N4 O18, 2(C H4 O), C2 H3 N'
_chemical_formula_sum 'C72 H83 Dy2 Mn2 N5 O20'
_chemical_formula_weight 1773.31
_space_group_crystal_system triclinic
_space_group_IT_number 2
_space_group_name_Hall '-P 1'
_space_group_name_H-M_alt 'P -1'
_symmetry_space_group_name_Hall '-P 1'
_symmetry_space_group_name_H-M 'P -1'
_atom_sites_solution_hydrogens mixed
_atom_sites_solution_primary 'intrinsic phasing'
_atom_sites_solution_secondary difmap
_audit_creation_date 2018-11-20
_audit_creation_method
;
Olex2 1.2
(compiled 2018.05.29 svn.r3508 for OlexSys, GUI svn.r5506)
;
_audit_update_record
;
2018-11-21 deposited with the CCDC.    2019-04-04 downloaded from the CCDC.
;
_cell_angle_alpha 111.771(2)
_cell_angle_beta 93.386(2)
_cell_angle_gamma 110.092(2)
_cell_formula_units_Z 1
_cell_length_a 11.1952(2)
_cell_length_b 13.2472(3)
_cell_length_c 14.6071(3)
_cell_measurement_reflns_used 14388
_cell_measurement_temperature 180(2)
_cell_measurement_theta_max 70.7190
_cell_measurement_theta_min 3.9010
_cell_volume 1845.67(8)
_computing_cell_refinement
;
CrysAlisPro, Agilent Technologies,
Version 1.171.37.34 (release 22-05-2014 CrysAlis171 .NET)
(compiled May 22 2014,16:03:01)
;
_computing_data_collection
;
CrysAlisPro, Agilent Technologies,
Version 1.171.37.34 (release 22-05-2014 CrysAlis171 .NET)
(compiled May 22 2014,16:03:01)
;
_computing_data_reduction
;
CrysAlisPro, Agilent Technologies,
Version 1.171.37.34 (release 22-05-2014 CrysAlis171 .NET)
(compiled May 22 2014,16:03:01)
;
_computing_molecular_graphics 'Olex2 (Dolomanov et al., 2009)'
_computing_publication_material 'Olex2 (Dolomanov et al., 2009)'
_computing_structure_refinement 'ShelXL (Sheldrick, 2015)'
_computing_structure_solution 'ShelXT (Sheldrick, 2015)'
_diffrn_ambient_environment N~2~
_diffrn_ambient_temperature 180.01(10)
_diffrn_detector 'CCD plate'
_diffrn_detector_area_resol_mean 8.0534
_diffrn_detector_type Eos
_diffrn_measured_fraction_theta_full 0.999
_diffrn_measured_fraction_theta_max 0.986
_diffrn_measurement_details
;
#__ type_ start__ end____ width___ exp.time_
  1 omega  -70.00   30.00   1.0000    1.0000
omega____ theta____ kappa____ phi______ frames
    -        0.0000  -77.0000  -60.0000 100

#__ type_ start__ end____ width___ exp.time_
  2 omega  -36.00   33.00   1.0000    1.0000
omega____ theta____ kappa____ phi______ frames
    -        0.0000   88.0000   84.0000 69

#__ type_ start__ end____ width___ exp.time_
  3 omega  -21.00   69.00   1.0000    1.0000
omega____ theta____ kappa____ phi______ frames
    -        0.0000   57.0000   60.0000 90

#__ type_ start__ end____ width___ exp.time_
  4 omega   33.00  123.00   1.0000    1.0000
omega____ theta____ kappa____ phi______ frames
    -       54.0000   57.0000   90.0000 90

#__ type_ start__ end____ width___ exp.time_
  5 omega  -19.00   98.00   1.0000    1.0000
omega____ theta____ kappa____ phi______ frames
    -       54.0000  -19.0000  -90.0000 117

#__ type_ start__ end____ width___ exp.time_
  6 omega   33.00  123.00   1.0000    1.0000
omega____ theta____ kappa____ phi______ frames
    -       54.0000   57.0000 -120.0000 90

#__ type_ start__ end____ width___ exp.time_
  7 omega   23.00  111.00   1.0000    1.0000
omega____ theta____ kappa____ phi______ frames
    -       54.0000 -125.0000   60.0000 88

#__ type_ start__ end____ width___ exp.time_
  8 omega  -15.00   75.00   1.0000    1.0000
omega____ theta____ kappa____ phi______ frames
    -       54.0000  -57.0000  120.0000 90

#__ type_ start__ end____ width___ exp.time_
  9 omega  -16.00   84.00   1.0000    1.0000
omega____ theta____ kappa____ phi______ frames
    -       54.0000  -77.0000 -120.0000 100

#__ type_ start__ end____ width___ exp.time_
 10 omega   23.00  111.00   1.0000    1.0000
omega____ theta____ kappa____ phi______ frames
    -       54.0000 -125.0000 -180.0000 88

#__ type_ start__ end____ width___ exp.time_
 11 omega   36.00  116.00   1.0000    1.0000
omega____ theta____ kappa____ phi______ frames
    -      108.0000 -111.0000   30.0000 80

#__ type_ start__ end____ width___ exp.time_
 12 omega   99.00  178.00   1.0000    1.0000
omega____ theta____ kappa____ phi______ frames
    -      108.0000   88.0000   84.0000 79

#__ type_ start__ end____ width___ exp.time_
 13 omega   36.00   93.00   1.0000    1.0000
omega____ theta____ kappa____ phi______ frames
    -      108.0000  -38.0000  120.0000 57

#__ type_ start__ end____ width___ exp.time_
 14 omega   36.00   93.00   1.0000    1.0000
omega____ theta____ kappa____ phi______ frames
    -      108.0000  -38.0000 -120.0000 57

#__ type_ start__ end____ width___ exp.time_
 15 omega   38.00  138.00   1.0000    1.0000
omega____ theta____ kappa____ phi______ frames
    -      108.0000  -77.0000    0.0000 100

#__ type_ start__ end____ width___ exp.time_
 16 omega   35.00   94.00   1.0000    1.0000
omega____ theta____ kappa____ phi______ frames
    -      108.0000  -25.0000 -180.0000 59

#__ type_ start__ end____ width___ exp.time_
 17 omega   86.00  178.00   1.0000    1.0000
omega____ theta____ kappa____ phi______ frames
    -      108.0000   50.0000 -120.0000 92

#__ type_ start__ end____ width___ exp.time_
 18 omega   36.00   93.00   1.0000    1.0000
omega____ theta____ kappa____ phi______ frames
    -      108.0000  -38.0000   60.0000 57

#__ type_ start__ end____ width___ exp.time_
 19 omega   57.00  151.00   1.0000    1.0000
omega____ theta____ kappa____ phi______ frames
    -      108.0000  178.0000   60.0000 94

#__ type_ start__ end____ width___ exp.time_
 20 omega   36.00  116.00   1.0000    1.0000
omega____ theta____ kappa____ phi______ frames
    -      108.0000 -111.0000 -150.0000 80

#__ type_ start__ end____ width___ exp.time_
 21 omega   36.00   93.00   1.0000    1.0000
omega____ theta____ kappa____ phi______ frames
    -      108.0000  -38.0000  -60.0000 57

#__ type_ start__ end____ width___ exp.time_
 22 omega   36.00  116.00   1.0000    1.0000
omega____ theta____ kappa____ phi______ frames
    -      108.0000 -111.0000  150.0000 80

#__ type_ start__ end____ width___ exp.time_
 23 omega   38.00  104.00   1.0000    1.0000
omega____ theta____ kappa____ phi______ frames
    -      108.0000  -50.0000   60.0000 66

#__ type_ start__ end____ width___ exp.time_
 24 omega   36.00   93.00   1.0000    1.0000
omega____ theta____ kappa____ phi______ frames
    -      108.0000  -38.0000    0.0000 57

#__ type_ start__ end____ width___ exp.time_
 25 omega   35.00  178.00   1.0000    1.0000
omega____ theta____ kappa____ phi______ frames
    -      108.0000    0.0000   60.0000 143

#__ type_ start__ end____ width___ exp.time_
 26 omega   40.00  130.00   1.0000    1.0000
omega____ theta____ kappa____ phi______ frames
    -      108.0000  -63.0000 -180.0000 90

#__ type_ start__ end____ width___ exp.time_
 27 omega  -26.00   72.00   1.0000    1.0000
omega____ theta____ kappa____ phi______ frames
    -        0.0000   38.0000  -30.0000 98

#__ type_ start__ end____ width___ exp.time_
 28 omega  -44.00   73.00   1.0000    1.0000
omega____ theta____ kappa____ phi______ frames
    -        0.0000   19.0000 -150.0000 117

#__ type_ start__ end____ width___ exp.time_
 29 omega   24.00  124.00   1.0000    1.0000
omega____ theta____ kappa____ phi______ frames
    -       54.0000   77.0000    0.0000 100

#__ type_ start__ end____ width___ exp.time_
 30 omega   28.00  126.00   1.0000    1.0000
omega____ theta____ kappa____ phi______ frames
    -       54.0000   38.0000    0.0000 98

#__ type_ start__ end____ width___ exp.time_
 31 omega   24.00  124.00   1.0000    1.0000
omega____ theta____ kappa____ phi______ frames
    -       54.0000   77.0000 -150.0000 100

#__ type_ start__ end____ width___ exp.time_
 32 omega   24.00  124.00   1.0000    1.0000
omega____ theta____ kappa____ phi______ frames
    -       54.0000   77.0000   90.0000 100

#__ type_ start__ end____ width___ exp.time_
 33 omega   24.00  124.00   1.0000    1.0000
omega____ theta____ kappa____ phi______ frames
    -       54.0000   77.0000  -90.0000 100

#__ type_ start__ end____ width___ exp.time_
 34 omega   24.00  124.00   1.0000    1.0000
omega____ theta____ kappa____ phi______ frames
    -       54.0000   77.0000  150.0000 100

#__ type_ start__ end____ width___ exp.time_
 35 omega   82.00  178.00   1.0000    1.0000
omega____ theta____ kappa____ phi______ frames
    -      108.0000   38.0000 -150.0000 96

#__ type_ start__ end____ width___ exp.time_
 36 omega   78.00  178.00   1.0000    1.0000
omega____ theta____ kappa____ phi______ frames
    -      108.0000   77.0000    0.0000 100

#__ type_ start__ end____ width___ exp.time_
 37 omega   82.00  178.00   1.0000    1.0000
omega____ theta____ kappa____ phi______ frames
    -      108.0000   38.0000  120.0000 96

#__ type_ start__ end____ width___ exp.time_
 38 omega   78.00  178.00   1.0000    1.0000
omega____ theta____ kappa____ phi______ frames
    -      108.0000   77.0000  -90.0000 100

#__ type_ start__ end____ width___ exp.time_
 39 omega   82.00  178.00   1.0000    1.0000
omega____ theta____ kappa____ phi______ frames
    -      108.0000   38.0000 -180.0000 96
;
_diffrn_measurement_device 'four-circle diffractometer'
_diffrn_measurement_device_type 'SuperNova, Dual, Cu at zero, Eos'
_diffrn_measurement_method '\w scans'
_diffrn_orient_matrix_UB_11 0.0581744000
_diffrn_orient_matrix_UB_12 -0.0072214000
_diffrn_orient_matrix_UB_13 0.0945014000
_diffrn_orient_matrix_UB_21 -0.1175585000
_diffrn_orient_matrix_UB_22 0.0117953000
_diffrn_orient_matrix_UB_23 0.0458741000
_diffrn_orient_matrix_UB_31 -0.0727616000
_diffrn_orient_matrix_UB_32 -0.1355548000
_diffrn_orient_matrix_UB_33 -0.0498048000
_diffrn_radiation_monochromator mirror
_diffrn_radiation_probe x-ray
_diffrn_radiation_type CuK\a
_diffrn_radiation_wavelength 1.54184
_diffrn_reflns_av_R_equivalents 0.0354
_diffrn_reflns_av_unetI/netI 0.0289
_diffrn_reflns_Laue_measured_fraction_full 0.999
_diffrn_reflns_Laue_measured_fraction_max 0.986
_diffrn_reflns_limit_h_max 13
_diffrn_reflns_limit_h_min -13
_diffrn_reflns_limit_k_max 15
_diffrn_reflns_limit_k_min -16
_diffrn_reflns_limit_l_max 17
_diffrn_reflns_limit_l_min -17
_diffrn_reflns_number 26827
_diffrn_reflns_point_group_measured_fraction_full 0.999
_diffrn_reflns_point_group_measured_fraction_max 0.986
_diffrn_reflns_theta_full 67.684
_diffrn_reflns_theta_max 70.895
_diffrn_reflns_theta_min 3.335
_diffrn_source 'sealed X-ray tube'
_diffrn_source_type 'SuperNova (Cu) X-ray Source'
_exptl_absorpt_coefficient_mu 13.983
_exptl_absorpt_correction_T_max 0.542
_exptl_absorpt_correction_T_min 0.304
_exptl_absorpt_correction_type multi-scan
_exptl_absorpt_process_details
;
CrysAlisPro, Agilent Technologies,
Version 1.171.37.34 (release 22-05-2014 CrysAlis171 .NET)
(compiled May 22 2014,16:03:01)
Empirical absorption correction using spherical harmonics,
 implemented in SCALE3 ABSPACK scaling algorithm.
;
_exptl_crystal_colour brown
_exptl_crystal_density_diffrn 1.595
_exptl_crystal_description block
_exptl_crystal_F_000 892
_exptl_crystal_size_max 0.11
_exptl_crystal_size_mid 0.07
_exptl_crystal_size_min 0.05
_refine_diff_density_max 0.639
_refine_diff_density_min -0.690
_refine_diff_density_rms 0.060
_refine_ls_extinction_method none
_refine_ls_goodness_of_fit_ref 1.037
_refine_ls_hydrogen_treatment mixed
_refine_ls_matrix_type full
_refine_ls_number_parameters 498
_refine_ls_number_reflns 7030
_refine_ls_number_restraints 25
_refine_ls_restrained_S_all 1.038
_refine_ls_R_factor_all 0.0282
_refine_ls_R_factor_gt 0.0254
_refine_ls_shift/su_max 0.001
_refine_ls_shift/su_mean 0.000
_refine_ls_structure_factor_coef Fsqd
_refine_ls_weighting_details 'w=1/[\s^2^(Fo^2^)+(0.0353P)^2^+0.6127P] where P=(Fo^2^+2Fc^2^)/3'
_refine_ls_weighting_scheme calc
_refine_ls_wR_factor_gt 0.0630
_refine_ls_wR_factor_ref 0.0648
_reflns_Friedel_coverage 0.000
_reflns_number_gt 6602
_reflns_number_total 7030
_reflns_threshold_expression 'I > 2\s(I)'
_cod_data_source_file c8sc05362f3.cif
_cod_data_source_block pmn32dy2
_cod_original_cell_volume 1845.67(7)
_cod_database_code 1550898
_shelx_shelxl_version_number 2018/3
_chemical_oxdiff_formula C50H80Mn2Dy2N16O30
_shelx_space_group_comment
;
The symmetry employed for this shelxl refinement is uniquely defined
by the following loop, which should always be used as a source of
symmetry information in preference to the above space-group names.
They are only intended as comments.
;
_shelx_estimated_absorpt_t_max 0.542
_shelx_estimated_absorpt_t_min 0.308
_reflns_odcompleteness_completeness 99.97
_reflns_odcompleteness_iscentric 1
_reflns_odcompleteness_theta 66.97
_olex2_refinement_description
;
1. Fixed Uiso
 At 1.2 times of:
  All C(H) groups, H1 of O1, All C(H,H) groups
 At 1.5 times of:
  All C(H,H,H) groups, H41A of O41A, H42A of O42A
2. Restrained distances
 H41A-O42A
 1.98 with sigma of 0.04
 H42A-O9
 1.92 with sigma of 0.04
 O1-H1
 0.88 with sigma of 0.04
 O41A-C41A \\sim O42A-C42A
 with sigma of 0.02
3. Uiso/Uaniso restraints and constraints
C41B \\sim N41B: within 2A with sigma of 0.04 and sigma for terminal atoms of
0.08
4. Rigid body (RIGU) restrains
 O41A, C41A
 with sigma for 1-2 distances of 0.004 and sigma for 1-3 distances of 0.004
 O42A, C42A
 with sigma for 1-2 distances of 0.004 and sigma for 1-3 distances of 0.004
 N41B, C41B, C42B
 with sigma for 1-2 distances of 0.004 and sigma for 1-3 distances of 0.004
5. Others
 Fixed Sof: O41A(0.5) H41A(0.5) C41A(0.5) H41B(0.5) H41C(0.5) H41D(0.5)
 O42A(0.5) H42A(0.5) C42A(0.5) H42B(0.5) H42C(0.5) H42D(0.5) N41B(0.5)
 C41B(0.5) C42B(0.5) H42E(0.5) H42F(0.5) H42G(0.5)
6.a Secondary CH2 refined with riding coordinates:
 C1(H1A,H1B), C2(H2A,H2B), C3(H3A,H3B), C4(H4A,H4B), C5(H5A,H5B)
6.b Aromatic/amide H refined with riding coordinates:
 C7(H7), C8(H8), C9(H9), C10(H10), C13(H13), C14(H14), C16(H16), C17(H17),
 C21(H21), C22(H22), C24(H24), C25(H25), C29(H29), C30(H30), C32(H32), C33(H33)
6.c Idealised Me refined as rotating group:
 C18(H18A,H18B,H18C), C26(H26A,H26B,H26C), C34(H34A,H34B,H34C), C41A(H41B,H41C,
 H41D), C42A(H42B,H42C,H42D), C42B(H42E,H42F,H42G)
6.d Idealised tetrahedral OH refined as rotating group:
 O41A(H41A), O42A(H42A)
;
_olex2_submission_special_instructions 'No special instructions were received'

loop_
_space_group_symop_operation_xyz
'x, y, z'
'-x, -y, -z'

loop_
_atom_site_label
_atom_site_type_symbol
_atom_site_fract_x
_atom_site_fract_y
_atom_site_fract_z
_atom_site_U_iso_or_equiv
_atom_site_adp_type
_atom_site_occupancy
_atom_site_site_symmetry_order
_atom_site_calc_flag
_atom_site_refinement_flags_posn
_atom_site_refinement_flags_adp
_atom_site_refinement_flags_occupancy
_atom_site_disorder_assembly
_atom_site_disorder_group
Dy1 Dy 0.45726(2) 0.26501(2) 0.33480(2) 0.02448(5) Uani 1 1 d . . . . .
Mn1 Mn 0.56528(4) 0.56243(3) 0.42669(2) 0.02172(9) Uani 1 1 d . . . . .
O1 O 0.40750(17) 0.43182(15) 0.42054(12) 0.0233(4) Uani 1 1 d D . . . .
H1 H 0.339(2) 0.421(3) 0.395(2) 0.028 Uiso 1 1 d DR . . . .
N1 N 0.6813(2) 0.2672(2) 0.40268(15) 0.0296(5) Uani 1 1 d . . . . .
C1 C 0.7859(3) 0.3857(3) 0.4322(2) 0.0349(6) Uani 1 1 d . . . . .
H1A H 0.869128 0.376852 0.422324 0.042 Uiso 1 1 calc R . . . .
H1B H 0.795985 0.434035 0.504756 0.042 Uiso 1 1 calc R . . . .
C2 C 0.7585(3) 0.4499(3) 0.3717(2) 0.0310(6) Uani 1 1 d . . . . .
H2A H 0.820101 0.533858 0.403038 0.037 Uiso 1 1 calc R . . . .
H2B H 0.770132 0.413517 0.302066 0.037 Uiso 1 1 calc R . . . .
O2 O 0.62907(16) 0.44248(16) 0.36973(12) 0.0263(4) Uani 1 1 d . . . . .
C3 C 0.6628(3) 0.2390(3) 0.49124(19) 0.0316(6) Uani 1 1 d . . . . .
H3A H 0.747430 0.248927 0.525972 0.038 Uiso 1 1 calc R . . . .
H3B H 0.602443 0.155358 0.468116 0.038 Uiso 1 1 calc R . . . .
C4 C 0.6088(2) 0.3176(2) 0.56475(18) 0.0283(5) Uani 1 1 d . . . . .
H4A H 0.579634 0.286002 0.614877 0.034 Uiso 1 1 calc R . . . .
H4B H 0.677272 0.398279 0.601262 0.034 Uiso 1 1 calc R . . . .
O3 O 0.50229(16) 0.32198(15) 0.51102(11) 0.0248(4) Uani 1 1 d . . . . .
C5 C 0.7099(3) 0.1736(3) 0.3258(2) 0.0370(7) Uani 1 1 d . . . . .
H5A H 0.658490 0.096628 0.326888 0.044 Uiso 1 1 calc R . . . .
H5B H 0.803201 0.189467 0.343741 0.044 Uiso 1 1 calc R . . . .
C6 C 0.6797(3) 0.1647(3) 0.2210(2) 0.0352(6) Uani 1 1 d . . . . .
C7 C 0.7437(3) 0.1179(3) 0.1484(2) 0.0502(8) Uani 1 1 d . . . . .
H7 H 0.810058 0.094611 0.165638 0.060 Uiso 1 1 calc R . . . .
C8 C 0.7110(4) 0.1054(4) 0.0519(2) 0.0607(10) Uani 1 1 d . . . . .
H8 H 0.751196 0.070085 0.000886 0.073 Uiso 1 1 calc R . . . .
C9 C 0.6175(4) 0.1452(4) 0.0297(2) 0.0548(9) Uani 1 1 d . . . . .
H9 H 0.596575 0.142706 -0.035345 0.066 Uiso 1 1 calc R . . . .
C10 C 0.5565(3) 0.1884(3) 0.1051(2) 0.0425(7) Uani 1 1 d . . . . .
H10 H 0.489791 0.212103 0.089513 0.051 Uiso 1 1 calc R . . . .
N2 N 0.5859(2) 0.1988(2) 0.19930(16) 0.0332(5) Uani 1 1 d . . . . .
O4 O 0.47291(18) 0.52329(16) 0.27653(12) 0.0301(4) Uani 1 1 d . . . . .
O5 O 0.39463(18) 0.32470(16) 0.21193(12) 0.0300(4) Uani 1 1 d . . . . .
C11 C 0.4158(2) 0.4215(2) 0.20555(17) 0.0277(6) Uani 1 1 d . . . . .
C12 C 0.3705(3) 0.4156(3) 0.10408(18) 0.0305(6) Uani 1 1 d . . . . .
C13 C 0.3183(3) 0.3085(3) 0.0200(2) 0.0420(7) Uani 1 1 d . . . . .
H13 H 0.306916 0.237473 0.026994 0.050 Uiso 1 1 calc R . . . .
C14 C 0.2824(3) 0.3041(3) -0.0744(2) 0.0524(9) Uani 1 1 d . . . . .
H14 H 0.248233 0.229941 -0.131448 0.063 Uiso 1 1 calc R . . . .
C15 C 0.2951(3) 0.4049(4) -0.0874(2) 0.0481(8) Uani 1 1 d . . . . .
C16 C 0.3439(3) 0.5114(3) -0.0027(2) 0.0441(8) Uani 1 1 d . . . . .
H16 H 0.351353 0.581833 -0.009321 0.053 Uiso 1 1 calc R . . . .
C17 C 0.3823(3) 0.5171(3) 0.0920(2) 0.0361(6) Uani 1 1 d . . . . .
H17 H 0.417001 0.591326 0.148942 0.043 Uiso 1 1 calc R . . . .
C18 C 0.2574(4) 0.3983(4) -0.1911(2) 0.0719(13) Uani 1 1 d . . . . .
H18A H 0.311478 0.367592 -0.234764 0.108 Uiso 1 1 calc GR . . . .
H18B H 0.270770 0.477520 -0.185917 0.108 Uiso 1 1 calc GR . . . .
H18C H 0.165542 0.345572 -0.220050 0.108 Uiso 1 1 calc GR . . . .
O6 O 0.26174(17) 0.31499(16) 0.54414(12) 0.0279(4) Uani 1 1 d . . . . .
O7 O 0.24821(17) 0.20139(16) 0.38143(12) 0.0304(4) Uani 1 1 d . . . . .
C19 C 0.2018(2) 0.2272(2) 0.45813(18) 0.0268(5) Uani 1 1 d . . . . .
C20 C 0.0646(2) 0.1517(2) 0.45298(19) 0.0275(5) Uani 1 1 d . . . . .
C21 C 0.0090(3) 0.1750(3) 0.5374(2) 0.0337(6) Uani 1 1 d . . . . .
H21 H 0.057574 0.241409 0.598773 0.040 Uiso 1 1 calc R . . . .
C22 C -0.1166(3) 0.1022(3) 0.5323(2) 0.0390(7) Uani 1 1 d . . . . .
H22 H -0.152485 0.118677 0.590829 0.047 Uiso 1 1 calc R . . . .
C23 C -0.1910(3) 0.0057(3) 0.4435(2) 0.0369(6) Uani 1 1 d . . . . .
C24 C -0.1355(3) -0.0157(3) 0.3597(2) 0.0418(7) Uani 1 1 d . . . . .
H24 H -0.185041 -0.080823 0.297817 0.050 Uiso 1 1 calc R . . . .
C25 C -0.0097(3) 0.0557(3) 0.3640(2) 0.0363(6) Uani 1 1 d . . . . .
H25 H 0.026167 0.038665 0.305494 0.044 Uiso 1 1 calc R . . . .
C26 C -0.3278(3) -0.0732(3) 0.4388(3) 0.0526(9) Uani 1 1 d . . . . .
H26A H -0.390011 -0.049491 0.410977 0.079 Uiso 1 1 calc GR . . . .
H26B H -0.338080 -0.065919 0.506795 0.079 Uiso 1 1 calc GR . . . .
H26C H -0.344089 -0.155505 0.395379 0.079 Uiso 1 1 calc GR . . . .
O8 O 0.42128(18) 0.06961(16) 0.31842(13) 0.0331(4) Uani 1 1 d . . . . .
O9 O 0.29821(19) 0.07353(17) 0.19726(13) 0.0337(4) Uani 1 1 d D . . . .
C27 C 0.3266(3) 0.0176(2) 0.24343(18) 0.0302(6) Uani 1 1 d . . . . .
C28 C 0.2476(3) -0.1103(2) 0.21168(19) 0.0324(6) Uani 1 1 d . . . . .
C29 C 0.1257(3) -0.1661(3) 0.1472(2) 0.0429(7) Uani 1 1 d . . . . .
H29 H 0.092725 -0.122882 0.120934 0.052 Uiso 1 1 calc R . . . .
C30 C 0.0526(3) -0.2841(3) 0.1212(3) 0.0562(9) Uani 1 1 d . . . . .
H30 H -0.030360 -0.320856 0.076931 0.067 Uiso 1 1 calc R . . . .
C31 C 0.0964(3) -0.3505(3) 0.1578(3) 0.0512(8) Uani 1 1 d . . . . .
C32 C 0.2182(3) -0.2939(3) 0.2220(2) 0.0455(7) Uani 1 1 d . . . . .
H32 H 0.251191 -0.337437 0.247845 0.055 Uiso 1 1 calc R . . . .
C33 C 0.2921(3) -0.1764(3) 0.2489(2) 0.0395(7) Uani 1 1 d . . . . .
H33 H 0.374724 -0.139838 0.293518 0.047 Uiso 1 1 calc R . . . .
C34 C 0.0159(5) -0.4791(3) 0.1313(4) 0.0828(14) Uani 1 1 d . . . . .
H34A H 0.069213 -0.525230 0.109411 0.124 Uiso 1 1 calc GR . . . .
H34B H -0.059143 -0.508415 0.076666 0.124 Uiso 1 1 calc GR . . . .
H34C H -0.014731 -0.487207 0.190729 0.124 Uiso 1 1 calc GR . . . .
O41A O 0.1316(7) 0.3562(7) 0.3303(6) 0.0516(16) Uani 0.5 1 d D U P A 1
H41A H 0.112382 0.283304 0.299461 0.077 Uiso 0.5 1 calc DGR . P A 1
C41A C 0.0821(7) 0.3946(7) 0.2695(6) 0.060(2) Uani 0.5 1 d D U P A 1
H41B H 0.075804 0.469501 0.310567 0.090 Uiso 0.5 1 calc GR . P A 1
H41C H -0.004667 0.335554 0.230855 0.090 Uiso 0.5 1 calc GR . P A 1
H41D H 0.139374 0.406730 0.222936 0.090 Uiso 0.5 1 calc GR . P A 1
O42A O 0.0763(6) 0.1244(5) 0.1724(4) 0.0556(14) Uani 0.5 1 d D U P B 1
H42A H 0.139240 0.109312 0.188690 0.083 Uiso 0.5 1 calc DGR . P B 1
C42A C 0.0546(8) 0.0956(9) 0.0708(5) 0.078(3) Uani 0.5 1 d D U P B 1
H42B H 0.134343 0.095372 0.046582 0.117 Uiso 0.5 1 calc GR . P B 1
H42C H 0.029503 0.153977 0.058136 0.117 Uiso 0.5 1 calc GR . P B 1
H42D H -0.015464 0.016959 0.035164 0.117 Uiso 0.5 1 calc GR . P B 1
N41B N 0.1201(16) 0.3790(11) 0.3125(9) 0.119(6) Uani 0.5 1 d . U P C 2
C41B C 0.1026(7) 0.2972(7) 0.2516(6) 0.0560(18) Uani 0.5 1 d . U P C 2
C42B C 0.0886(8) 0.1917(8) 0.1648(7) 0.063(2) Uani 0.5 1 d . U P C 2
H42E H -0.003509 0.138010 0.140514 0.095 Uiso 0.5 1 calc GR . P C 2
H42F H 0.138754 0.152195 0.183954 0.095 Uiso 0.5 1 calc GR . P C 2
H42G H 0.121009 0.213565 0.111089 0.095 Uiso 0.5 1 calc GR . P C 2

loop_
_atom_site_aniso_label
_atom_site_aniso_U_11
_atom_site_aniso_U_22
_atom_site_aniso_U_33
_atom_site_aniso_U_23
_atom_site_aniso_U_13
_atom_site_aniso_U_12
Dy1 0.03114(9) 0.02902(9) 0.01364(7) 0.00566(6) 0.00191(5) 0.01627(7)
Mn1 0.02693(19) 0.0275(2) 0.01225(16) 0.00665(15) 0.00185(14) 0.01466(16)
O1 0.0268(9) 0.0302(9) 0.0135(7) 0.0069(7) -0.0005(6) 0.0149(8)
N1 0.0369(12) 0.0340(12) 0.0220(10) 0.0092(9) 0.0045(9) 0.0215(10)
C1 0.0313(14) 0.0422(16) 0.0338(14) 0.0154(13) 0.0025(11) 0.0189(13)
C2 0.0310(13) 0.0385(15) 0.0285(13) 0.0132(12) 0.0087(11) 0.0196(12)
O2 0.0280(9) 0.0331(10) 0.0208(8) 0.0085(7) 0.0059(7) 0.0184(8)
C3 0.0383(14) 0.0398(16) 0.0238(12) 0.0135(12) 0.0011(11) 0.0240(13)
C4 0.0322(13) 0.0354(15) 0.0212(12) 0.0109(11) 0.0009(10) 0.0194(12)
O3 0.0306(9) 0.0322(10) 0.0139(7) 0.0084(7) -0.0002(7) 0.0173(8)
C5 0.0447(16) 0.0428(17) 0.0333(14) 0.0133(13) 0.0110(12) 0.0309(14)
C6 0.0405(15) 0.0376(16) 0.0284(14) 0.0079(12) 0.0105(12) 0.0223(13)
C7 0.0545(19) 0.068(2) 0.0362(16) 0.0147(16) 0.0170(15) 0.0407(19)
C8 0.068(2) 0.089(3) 0.0328(17) 0.0125(18) 0.0240(16) 0.052(2)
C9 0.063(2) 0.079(3) 0.0239(14) 0.0127(16) 0.0143(14) 0.039(2)
C10 0.0506(18) 0.055(2) 0.0251(14) 0.0122(14) 0.0088(13) 0.0294(16)
N2 0.0399(13) 0.0371(13) 0.0220(10) 0.0065(10) 0.0063(9) 0.0211(11)
O4 0.0404(10) 0.0368(11) 0.0148(8) 0.0094(8) 0.0016(7) 0.0195(9)
O5 0.0415(10) 0.0352(10) 0.0151(8) 0.0093(8) 0.0017(7) 0.0191(9)
C11 0.0290(13) 0.0414(16) 0.0146(11) 0.0093(11) 0.0036(10) 0.0188(12)
C12 0.0317(13) 0.0477(17) 0.0171(12) 0.0151(12) 0.0040(10) 0.0198(13)
C13 0.0488(17) 0.0498(19) 0.0211(13) 0.0103(13) -0.0018(12) 0.0187(15)
C14 0.055(2) 0.070(2) 0.0169(13) 0.0086(15) -0.0059(13) 0.0194(18)
C15 0.0376(16) 0.087(3) 0.0237(14) 0.0302(17) 0.0023(12) 0.0229(17)
C16 0.0395(16) 0.072(2) 0.0370(16) 0.0371(17) 0.0072(13) 0.0251(16)
C17 0.0366(15) 0.0502(18) 0.0239(13) 0.0163(13) 0.0021(11) 0.0195(14)
C18 0.059(2) 0.133(4) 0.0290(17) 0.046(2) 0.0025(15) 0.031(2)
O6 0.0315(9) 0.0320(10) 0.0176(8) 0.0064(7) 0.0037(7) 0.0141(8)
O7 0.0320(9) 0.0364(10) 0.0189(8) 0.0057(8) 0.0045(7) 0.0157(8)
C19 0.0330(13) 0.0305(14) 0.0202(12) 0.0098(11) 0.0019(10) 0.0176(11)
C20 0.0306(13) 0.0304(14) 0.0270(12) 0.0129(11) 0.0031(10) 0.0177(11)
C21 0.0354(14) 0.0422(16) 0.0254(13) 0.0134(12) 0.0049(11) 0.0185(13)
C22 0.0396(15) 0.0512(19) 0.0377(15) 0.0246(14) 0.0120(13) 0.0239(14)
C23 0.0332(14) 0.0346(15) 0.0521(18) 0.0270(14) 0.0051(13) 0.0146(12)
C24 0.0421(16) 0.0287(15) 0.0414(16) 0.0080(13) -0.0033(13) 0.0083(13)
C25 0.0421(16) 0.0337(15) 0.0296(14) 0.0088(12) 0.0046(12) 0.0162(13)
C26 0.0409(17) 0.047(2) 0.075(2) 0.0360(19) 0.0066(17) 0.0114(15)
O8 0.0402(10) 0.0294(10) 0.0237(9) 0.0047(8) -0.0024(8) 0.0153(9)
O9 0.0452(11) 0.0361(11) 0.0198(8) 0.0072(8) 0.0038(8) 0.0215(9)
C27 0.0336(13) 0.0333(15) 0.0207(12) 0.0042(11) 0.0062(10) 0.0174(12)
C28 0.0375(14) 0.0353(15) 0.0207(12) 0.0038(11) 0.0054(11) 0.0189(13)
C29 0.0399(16) 0.0438(18) 0.0397(16) 0.0100(14) 0.0008(13) 0.0197(14)
C30 0.0377(17) 0.047(2) 0.064(2) 0.0096(18) -0.0042(16) 0.0105(16)
C31 0.0503(19) 0.0360(17) 0.053(2) 0.0085(15) 0.0117(16) 0.0117(15)
C32 0.062(2) 0.0347(17) 0.0388(16) 0.0114(14) 0.0081(15) 0.0221(15)
C33 0.0456(17) 0.0364(16) 0.0302(14) 0.0066(13) 0.0006(12) 0.0181(14)
C34 0.079(3) 0.041(2) 0.104(4) 0.020(2) 0.013(3) 0.009(2)
O41A 0.059(3) 0.052(4) 0.037(3) 0.017(3) -0.010(3) 0.020(3)
C41A 0.055(4) 0.057(5) 0.057(5) 0.016(4) -0.010(4) 0.020(4)
O42A 0.052(3) 0.071(4) 0.040(2) 0.015(3) -0.004(2) 0.032(3)
C42A 0.069(5) 0.125(8) 0.047(4) 0.029(5) 0.011(4) 0.056(6)
N41B 0.211(13) 0.059(6) 0.052(5) 0.007(4) -0.071(6) 0.048(6)
C41B 0.045(4) 0.061(4) 0.055(4) 0.024(3) -0.006(3) 0.016(4)
C42B 0.042(4) 0.070(6) 0.058(5) 0.018(4) 0.004(3) 0.011(4)

loop_
_atom_type_symbol
_atom_type_description
_atom_type_scat_dispersion_real
_atom_type_scat_dispersion_imag
_atom_type_scat_source
C C 0.0181 0.0091 'International Tables Vol C Tables 4.2.6.8 and 6.1.1.4'
H H 0.0000 0.0000 'International Tables Vol C Tables 4.2.6.8 and 6.1.1.4'
Dy Dy -9.8046 9.8477 'International Tables Vol C Tables 4.2.6.8 and 6.1.1.4'
Mn Mn -0.5299 2.8052 'International Tables Vol C Tables 4.2.6.8 and 6.1.1.4'
N N 0.0311 0.0180 'International Tables Vol C Tables 4.2.6.8 and 6.1.1.4'
O O 0.0492 0.0322 'International Tables Vol C Tables 4.2.6.8 and 6.1.1.4'

loop_
_geom_angle_atom_site_label_1
_geom_angle_atom_site_label_2
_geom_angle_atom_site_label_3
_geom_angle
_geom_angle_site_symmetry_1
_geom_angle_site_symmetry_3
O1 Dy1 N1 118.40(6) . .
O1 Dy1 N2 138.89(7) . .
O1 Dy1 O7 70.38(6) . .
O1 Dy1 O8 143.41(6) . .
O1 Dy1 O9 124.36(6) . .
O2 Dy1 O1 67.38(6) . .
O2 Dy1 N1 67.87(6) . .
O2 Dy1 O3 85.23(6) . .
O2 Dy1 N2 78.57(7) . .
O2 Dy1 O5 76.55(6) . .
O2 Dy1 O7 137.12(6) . .
O2 Dy1 O8 139.31(6) . .
O2 Dy1 O9 145.10(6) . .
O3 Dy1 O1 69.58(5) . .
O3 Dy1 N1 66.61(6) . .
O3 Dy1 N2 131.13(6) . .
O3 Dy1 O5 142.08(6) . .
O3 Dy1 O7 73.43(6) . .
O3 Dy1 O8 86.08(6) . .
O3 Dy1 O9 129.27(6) . .
N2 Dy1 N1 64.56(7) . .
O5 Dy1 O1 72.75(6) . .
O5 Dy1 N1 131.79(7) . .
O5 Dy1 N2 77.62(6) . .
O5 Dy1 O7 97.94(6) . .
O5 Dy1 O8 128.76(6) . .
O5 Dy1 O9 76.93(6) . .
O7 Dy1 N1 130.27(6) . .
O7 Dy1 N2 142.68(7) . .
O7 Dy1 O9 69.04(6) . .
O8 Dy1 N1 72.19(7) . .
O8 Dy1 N2 77.69(7) . .
O8 Dy1 O7 76.83(6) . .
O8 Dy1 O9 53.29(6) . .
O9 Dy1 N1 116.70(6) . .
O9 Dy1 N2 73.91(7) . .
O1 Mn1 O1 76.34(7) . 2_666
O1 Mn1 O4 85.53(7) . .
O2 Mn1 O1 84.58(7) . .
O2 Mn1 O1 94.85(7) . 2_666
O2 Mn1 O4 89.13(7) . .
O2 Mn1 O6 90.99(8) . 2_666
O3 Mn1 O1 82.20(6) 2_666 2_666
O3 Mn1 O1 92.91(7) 2_666 .
O3 Mn1 O2 176.52(7) 2_666 .
O3 Mn1 O4 93.08(7) 2_666 .
O3 Mn1 O6 90.97(8) 2_666 2_666
O4 Mn1 O1 160.95(7) . 2_666
O6 Mn1 O1 167.40(7) 2_666 .
O6 Mn1 O1 92.34(7) 2_666 2_666
O6 Mn1 O4 106.24(7) 2_666 .
Dy1 O1 H1 110(2) . .
Mn1 O1 Dy1 101.55(7) . .
Mn1 O1 Dy1 98.39(6) 2_666 .
Mn1 O1 Mn1 103.66(7) . 2_666
Mn1 O1 H1 118(2) 2_666 .
Mn1 O1 H1 122(2) . .
C1 N1 Dy1 110.01(14) . .
C3 N1 Dy1 105.22(15) . .
C3 N1 C1 111.0(2) . .
C5 N1 Dy1 110.10(15) . .
C5 N1 C1 111.6(2) . .
C5 N1 C3 108.7(2) . .
N1 C1 H1A 109.1 . .
N1 C1 H1B 109.1 . .
N1 C1 C2 112.6(2) . .
H1A C1 H1B 107.8 . .
C2 C1 H1A 109.1 . .
C2 C1 H1B 109.1 . .
C1 C2 H2A 109.9 . .
C1 C2 H2B 109.9 . .
H2A C2 H2B 108.3 . .
O2 C2 C1 109.1(2) . .
O2 C2 H2A 109.9 . .
O2 C2 H2B 109.9 . .
Mn1 O2 Dy1 106.03(7) . .
C2 O2 Dy1 121.33(15) . .
C2 O2 Mn1 130.34(16) . .
N1 C3 H3A 109.3 . .
N1 C3 H3B 109.3 . .
N1 C3 C4 111.8(2) . .
H3A C3 H3B 107.9 . .
C4 C3 H3A 109.3 . .
C4 C3 H3B 109.3 . .
C3 C4 H4A 109.8 . .
C3 C4 H4B 109.8 . .
H4A C4 H4B 108.3 . .
O3 C4 C3 109.21(19) . .
O3 C4 H4A 109.8 . .
O3 C4 H4B 109.8 . .
Mn1 O3 Dy1 108.46(7) 2_666 .
C4 O3 Dy1 124.70(14) . .
C4 O3 Mn1 120.74(14) . 2_666
N1 C5 H5A 108.9 . .
N1 C5 H5B 108.9 . .
N1 C5 C6 113.4(2) . .
H5A C5 H5B 107.7 . .
C6 C5 H5A 108.9 . .
C6 C5 H5B 108.9 . .
C7 C6 C5 120.5(3) . .
N2 C6 C5 117.8(2) . .
N2 C6 C7 121.7(3) . .
C6 C7 H7 120.1 . .
C8 C7 C6 119.8(3) . .
C8 C7 H7 120.1 . .
C7 C8 H8 120.5 . .
C7 C8 C9 118.9(3) . .
C9 C8 H8 120.5 . .
C8 C9 H9 121.1 . .
C10 C9 C8 117.8(3) . .
C10 C9 H9 121.1 . .
C9 C10 H10 118.1 . .
N2 C10 C9 123.7(3) . .
N2 C10 H10 118.1 . .
C6 N2 Dy1 119.17(17) . .
C10 N2 Dy1 122.66(18) . .
C10 N2 C6 118.0(2) . .
C11 O4 Mn1 125.91(16) . .
C11 O5 Dy1 136.27(15) . .
O4 C11 C12 116.8(2) . .
O5 C11 O4 125.9(2) . .
O5 C11 C12 117.2(2) . .
C13 C12 C11 120.7(3) . .
C17 C12 C11 120.9(2) . .
C17 C12 C13 118.4(2) . .
C12 C13 H13 119.8 . .
C12 C13 C14 120.5(3) . .
C14 C13 H13 119.8 . .
C13 C14 H14 119.2 . .
C15 C14 C13 121.5(3) . .
C15 C14 H14 119.2 . .
C14 C15 C16 117.8(3) . .
C14 C15 C18 120.6(3) . .
C16 C15 C18 121.6(3) . .
C15 C16 H16 119.4 . .
C15 C16 C17 121.2(3) . .
C17 C16 H16 119.4 . .
C12 C17 C16 120.6(3) . .
C12 C17 H17 119.7 . .
C16 C17 H17 119.7 . .
C15 C18 H18A 109.5 . .
C15 C18 H18B 109.5 . .
C15 C18 H18C 109.5 . .
H18A C18 H18B 109.5 . .
H18A C18 H18C 109.5 . .
H18B C18 H18C 109.5 . .
C19 O6 Mn1 125.94(17) . 2_666
C19 O7 Dy1 138.18(17) . .
O6 C19 C20 115.4(2) . .
O7 C19 O6 125.7(2) . .
O7 C19 C20 118.8(2) . .
C21 C20 C19 121.2(2) . .
C25 C20 C19 120.5(2) . .
C25 C20 C21 118.4(3) . .
C20 C21 H21 119.8 . .
C22 C21 C20 120.5(3) . .
C22 C21 H21 119.8 . .
C21 C22 H22 119.4 . .
C21 C22 C23 121.3(3) . .
C23 C22 H22 119.4 . .
C22 C23 C24 117.8(3) . .
C22 C23 C26 120.9(3) . .
C24 C23 C26 121.3(3) . .
C23 C24 H24 119.3 . .
C25 C24 C23 121.5(3) . .
C25 C24 H24 119.3 . .
C20 C25 H25 119.7 . .
C24 C25 C20 120.6(3) . .
C24 C25 H25 119.7 . .
C23 C26 H26A 109.5 . .
C23 C26 H26B 109.5 . .
C23 C26 H26C 109.5 . .
H26A C26 H26B 109.5 . .
H26A C26 H26C 109.5 . .
H26B C26 H26C 109.5 . .
C27 O8 Dy1 95.34(16) . .
C27 O9 Dy1 89.53(15) . .
O8 C27 Dy1 58.04(14) . .
O8 C27 O9 120.9(3) . .
O8 C27 C28 118.4(2) . .
O9 C27 Dy1 63.60(14) . .
O9 C27 C28 120.7(2) . .
C28 C27 Dy1 169.68(18) . .
C29 C28 C27 121.2(3) . .
C33 C28 C27 120.5(2) . .
C33 C28 C29 118.2(3) . .
C28 C29 H29 119.9 . .
C30 C29 C28 120.1(3) . .
C30 C29 H29 119.9 . .
C29 C30 H30 119.0 . .
C29 C30 C31 122.0(3) . .
C31 C30 H30 119.0 . .
C30 C31 C32 117.4(3) . .
C30 C31 C34 122.3(3) . .
C32 C31 C34 120.3(4) . .
C31 C32 H32 119.3 . .
C33 C32 C31 121.4(3) . .
C33 C32 H32 119.3 . .
C28 C33 H33 119.5 . .
C32 C33 C28 120.9(3) . .
C32 C33 H33 119.5 . .
C31 C34 H34A 109.5 . .
C31 C34 H34B 109.5 . .
C31 C34 H34C 109.5 . .
H34A C34 H34B 109.5 . .
H34A C34 H34C 109.5 . .
H34B C34 H34C 109.5 . .
C41A O41A H41A 109.5 . .
O41A C41A H41B 109.5 . .
O41A C41A H41C 109.5 . .
O41A C41A H41D 109.5 . .
H41B C41A H41C 109.5 . .
H41B C41A H41D 109.5 . .
H41C C41A H41D 109.5 . .
C42A O42A H42A 109.5 . .
O42A C42A H42B 109.5 . .
O42A C42A H42C 109.5 . .
O42A C42A H42D 109.5 . .
H42B C42A H42C 109.5 . .
H42B C42A H42D 109.5 . .
H42C C42A H42D 109.5 . .
N41B C41B C42B 174.4(13) . .
C41B C42B H42E 109.5 . .
C41B C42B H42F 109.5 . .
C41B C42B H42G 109.5 . .
H42E C42B H42F 109.5 . .
H42E C42B H42G 109.5 . .
H42F C42B H42G 109.5 . .

loop_
_geom_bond_atom_site_label_1
_geom_bond_atom_site_label_2
_geom_bond_distance
_geom_bond_site_symmetry_2
Dy1 O1 2.3742(17) .
Dy1 N1 2.628(2) .
Dy1 O2 2.3183(18) .
Dy1 O3 2.3652(15) .
Dy1 N2 2.584(2) .
Dy1 O5 2.3713(16) .
Dy1 O7 2.4311(18) .
Dy1 O8 2.3943(18) .
Dy1 O9 2.5170(19) .
Mn1 O1 1.9718(18) .
Mn1 O1 2.2036(16) 2_666
Mn1 O2 1.8963(16) .
Mn1 O3 1.8944(16) 2_666
Mn1 O4 2.1608(16) .
Mn1 O6 1.9486(18) 2_666
O1 H1 0.78(2) .
N1 C1 1.482(4) .
N1 C3 1.481(3) .
N1 C5 1.478(3) .
C1 H1A 0.9900 .
C1 H1B 0.9900 .
C1 C2 1.517(4) .
C2 H2A 0.9900 .
C2 H2B 0.9900 .
C2 O2 1.416(3) .
C3 H3A 0.9900 .
C3 H3B 0.9900 .
C3 C4 1.511(3) .
C4 H4A 0.9900 .
C4 H4B 0.9900 .
C4 O3 1.418(3) .
C5 H5A 0.9900 .
C5 H5B 0.9900 .
C5 C6 1.500(4) .
C6 C7 1.390(4) .
C6 N2 1.342(3) .
C7 H7 0.9500 .
C7 C8 1.368(5) .
C8 H8 0.9500 .
C8 C9 1.395(5) .
C9 H9 0.9500 .
C9 C10 1.378(4) .
C10 H10 0.9500 .
C10 N2 1.339(3) .
O4 C11 1.262(3) .
O5 C11 1.262(3) .
C11 C12 1.503(3) .
C12 C13 1.384(4) .
C12 C17 1.382(4) .
C13 H13 0.9500 .
C13 C14 1.389(4) .
C14 H14 0.9500 .
C14 C15 1.378(5) .
C15 C16 1.384(5) .
C15 C18 1.511(4) .
C16 H16 0.9500 .
C16 C17 1.391(4) .
C17 H17 0.9500 .
C18 H18A 0.9800 .
C18 H18B 0.9800 .
C18 H18C 0.9800 .
O6 C19 1.289(3) .
O7 C19 1.244(3) .
C19 C20 1.497(4) .
C20 C21 1.394(4) .
C20 C25 1.385(4) .
C21 H21 0.9500 .
C21 C22 1.384(4) .
C22 H22 0.9500 .
C22 C23 1.386(4) .
C23 C24 1.386(4) .
C23 C26 1.509(4) .
C24 H24 0.9500 .
C24 C25 1.383(4) .
C25 H25 0.9500 .
C26 H26A 0.9800 .
C26 H26B 0.9800 .
C26 H26C 0.9800 .
O8 C27 1.265(3) .
O9 C27 1.270(3) .
C27 C28 1.486(4) .
C28 C29 1.392(4) .
C28 C33 1.389(4) .
C29 H29 0.9500 .
C29 C30 1.378(5) .
C30 H30 0.9500 .
C30 C31 1.384(5) .
C31 C32 1.388(5) .
C31 C34 1.510(5) .
C32 H32 0.9500 .
C32 C33 1.373(4) .
C33 H33 0.9500 .
C34 H34A 0.9800 .
C34 H34B 0.9800 .
C34 H34C 0.9800 .
O41A H41A 0.8400 .
O41A C41A 1.351(8) .
C41A H41B 0.9800 .
C41A H41C 0.9800 .
C41A H41D 0.9800 .
O42A H42A 0.8400 .
O42A C42A 1.371(8) .
C42A H42B 0.9800 .
C42A H42C 0.9800 .
C42A H42D 0.9800 .
N41B C41B 1.059(15) .
C41B C42B 1.448(12) .
C42B H42E 0.9800 .
C42B H42F 0.9800 .
C42B H42G 0.9800 .

loop_
_geom_hbond_atom_site_label_D
_geom_hbond_atom_site_label_H
_geom_hbond_atom_site_label_A
_geom_hbond_distance_DH
_geom_hbond_distance_HA
_geom_hbond_distance_DA
_geom_hbond_angle_DHA
_geom_hbond_publ_flag
O1 H1 O41A 0.78(2) 2.19(3) 2.949(7) 167(3) yes
O1 H1 N41B 0.78(2) 2.45(3) 3.220(14) 178(3) yes
O41A H41A O42A 0.84 2.11 2.899(10) 155.5 yes
O42A H42A O9 0.84 2.00 2.825(6) 166.8 yes
C42B H42F O9 0.98 2.39 3.336(10) 162.8 yes
